data_2217929
loop_
_publ_author_name
'Tai, Xi-Shi'
'Feng, Yi-Min'
'Kong, Fan-Yuan'

_publ_section_title
;
 <i>N</i>'-(3-Ethoxy-2-hydroxybenzylidene)benzenesulfonohydrazide
;
_journal_coeditor_code HB2710
_journal_issue 4
_journal_name_full 'Acta Crystallographica Section E'
_journal_page_first o750
_journal_paper_doi 10.1107/S1600536808007988
_journal_volume 64
_journal_year 2008
_chemical_formula_moiety 'C15 H16 N2 O4 S'
_chemical_formula_sum 'C15 H16 N2 O4 S'
_chemical_formula_weight 320.36
_chemical_name_systematic
;
N'-(3-Ethoxy-2-hydroxybenzylidene)benzenesulfonohydrazide
;
_space_group_IT_number 14
_symmetry_cell_setting monoclinic
_symmetry_space_group_name_Hall '-P 2ybc'
_symmetry_space_group_name_H-M 'P 1 21/c 1'
_atom_sites_solution_hydrogens geom
_atom_sites_solution_primary direct
_atom_sites_solution_secondary difmap
_audit_creation_method SHELXL-97
_cell_angle_alpha 90.00
_cell_angle_beta 105.773(2)
_cell_angle_gamma 90.00
_cell_formula_units_Z 8
_cell_length_a 10.3149(10)
_cell_length_b 39.935(3)
_cell_length_c 7.9832(8)
_cell_measurement_reflns_used 3888
_cell_measurement_temperature 298(2)
_cell_measurement_theta_max 22.39
_cell_measurement_theta_min 2.29
_cell_volume 3164.7(5)
_computing_cell_refinement 'SAINT (Bruker, 2000)'
_computing_data_collection 'SMART (Bruker, 2000)'
_computing_data_reduction 'SAINT (Bruker, 2000)'
_computing_molecular_graphics 'SHELXTL (Sheldrick, 2008)'
_computing_publication_material 'SHELXTL (Sheldrick, 2008)'
_computing_structure_refinement 'SHELXL97 (Sheldrick, 2008)'
_computing_structure_solution 'SHELXS97 (Sheldrick, 2008)'
_diffrn_ambient_temperature 298(2)
_diffrn_measured_fraction_theta_full 0.997
_diffrn_measured_fraction_theta_max 0.997
_diffrn_measurement_device_type 'Bruker SMART CCD'
_diffrn_measurement_method \w
_diffrn_radiation_monochromator graphite
_diffrn_radiation_source 'fine-focus sealed tube'
_diffrn_radiation_type MoK\a
_diffrn_radiation_wavelength 0.71073
_diffrn_reflns_av_R_equivalents 0.0472
_diffrn_reflns_av_sigmaI/netI 0.0583
_diffrn_reflns_limit_h_max 12
_diffrn_reflns_limit_h_min -10
_diffrn_reflns_limit_k_max 47
_diffrn_reflns_limit_k_min -47
_diffrn_reflns_limit_l_max 9
_diffrn_reflns_limit_l_min -8
_diffrn_reflns_number 16316
_diffrn_reflns_theta_full 25.01
_diffrn_reflns_theta_max 25.01
_diffrn_reflns_theta_min 2.04
_exptl_absorpt_coefficient_mu 0.223
_exptl_absorpt_correction_T_max 0.932
_exptl_absorpt_correction_T_min 0.900
_exptl_absorpt_correction_type multi-scan
_exptl_absorpt_process_details '(SADABS; Bruker, 2000)'
_exptl_crystal_colour colourless
_exptl_crystal_density_diffrn 1.345
_exptl_crystal_density_method 'not measured'
_exptl_crystal_description block
_exptl_crystal_F_000 1344
_exptl_crystal_size_max 0.48
_exptl_crystal_size_mid 0.45
_exptl_crystal_size_min 0.32
_refine_diff_density_max 0.292
_refine_diff_density_min -0.413
_refine_ls_extinction_method none
_refine_ls_goodness_of_fit_ref 1.088
_refine_ls_hydrogen_treatment constr
_refine_ls_matrix_type full
_refine_ls_number_parameters 399
_refine_ls_number_reflns 5576
_refine_ls_number_restraints 0
_refine_ls_restrained_S_all 1.088
_refine_ls_R_factor_all 0.1185
_refine_ls_R_factor_gt 0.0738
_refine_ls_shift/su_max 0.000
_refine_ls_shift/su_mean 0.000
_refine_ls_structure_factor_coef Fsqd
_refine_ls_weighting_details 'calc w=1/[\s^2^(Fo^2^)+(0.0121P)^2^+7.6148P] where P=(Fo^2^+2Fc^2^)/3'
_refine_ls_weighting_scheme calc
_refine_ls_wR_factor_gt 0.1397
_refine_ls_wR_factor_ref 0.1604
_reflns_number_gt 3515
_reflns_number_total 5576
_reflns_threshold_expression I>2\s(I)
_cod_data_source_file hb2710.cif
_cod_data_source_block I
_cod_depositor_comments
;
The following automatic conversions were performed:
'_symmetry_cell_setting' value 'Monoclinic' changed to 'monoclinic'
according to '/home/saulius/struct/CIF-dictionaries/cif_core.dic'
dictionary named 'cif_core.dic' version 2.4.1 from 2010-06-29.

Automatic conversion script
Id: cif_fix_enum 1527 2010-12-29 10:47:43Z saulius 

The following automatic conversions were performed:

'_symmetry_cell_setting' value 'Monoclinic' changed to 'monoclinic'
according to /home/saulius/struct/CIF-dictionaries/cif_core.dic
dictionary named 'cif_core.dic' version 2.4.1 from 2010-06-29.

Automatic conversion script
Id: cif_fix_values 1715 2011-07-08 13:25:40Z adriana 
;
_cod_original_sg_symbol_H-M 'P 21/c'
_cod_database_code 2217929
_cod_database_fobs_code 2217929

loop_
_symmetry_equiv_pos_as_xyz
'x, y, z'
'-x, y+1/2, -z+1/2'
'-x, -y, -z'
'x, -y-1/2, z-1/2'

loop_
_atom_site_type_symbol
_atom_site_label
_atom_site_fract_x
_atom_site_fract_y
_atom_site_fract_z
_atom_site_U_iso_or_equiv
_atom_site_adp_type
_atom_site_calc_flag
_atom_site_refinement_flags
_atom_site_occupancy
N N1 0.8862(4) 0.15474(10) 0.5062(5) 0.0505(10) Uani d . 1
H H1A 0.8190 0.1591 0.4102 0.061 Uiso d R 1
N N2 0.8858(4) 0.12091(10) 0.5385(5) 0.0457(10) Uani d . 1
N N3 0.4135(4) 0.16102(10) -0.1714(5) 0.0555(11) Uani d . 1
H H3 0.3271 0.1542 -0.2033 0.067 Uiso d R 1
N N4 0.4452(4) 0.16983(10) 0.0019(5) 0.0520(10) Uani d . 1
O O1 1.0083(3) 0.06423(9) 0.6356(5) 0.0632(10) Uani d . 1
H H1 1.0025 0.0839 0.6056 0.095 Uiso d R 1
O O2 0.9949(4) 0.00231(10) 0.7310(5) 0.0795(12) Uani d . 1
O O3 1.1327(3) 0.16038(9) 0.6246(4) 0.0632(10) Uani d . 1
O O4 0.9990(4) 0.20311(8) 0.4304(5) 0.0704(11) Uani d . 1
O O5 0.6248(3) 0.18032(8) 0.2945(4) 0.0590(9) Uani d . 1
H H5 0.5955 0.1729 0.1956 0.088 Uiso d R 1
O O6 0.6879(4) 0.20697(10) 0.6006(5) 0.0739(11) Uani d . 1
O O7 0.6420(3) 0.13862(10) -0.1276(5) 0.0732(11) Uani d . 1
O O8 0.4647(3) 0.12903(9) -0.4027(4) 0.0628(10) Uani d . 1
S S1 1.02564(12) 0.16900(3) 0.47484(16) 0.0488(3) Uani d . 1
S S2 0.50608(12) 0.13114(4) -0.21787(17) 0.0560(4) Uani d . 1
C C1 0.7737(5) 0.10720(13) 0.5375(6) 0.0490(12) Uani d . 1
H H1C 0.6947 0.1197 0.5077 0.059 Uiso calc R 1
C C2 0.7698(5) 0.07232(13) 0.5827(6) 0.0490(12) Uani d . 1
C C3 0.8843(5) 0.05248(13) 0.6323(6) 0.0524(13) Uani d . 1
C C4 0.8766(6) 0.01893(14) 0.6801(7) 0.0643(15) Uani d . 1
C C5 0.7519(7) 0.00549(16) 0.6748(8) 0.084(2) Uani d . 1
H H5A 0.7448 -0.0169 0.7023 0.100 Uiso calc R 1
C C6 0.6378(7) 0.02532(17) 0.6289(9) 0.0834(19) Uani d . 1
H H6 0.5550 0.0162 0.6301 0.100 Uiso calc R 1
C C7 0.6444(5) 0.05806(15) 0.5819(7) 0.0646(15) Uani d . 1
H H7 0.5664 0.0709 0.5494 0.078 Uiso calc R 1
C C8 0.9923(7) -0.03169(15) 0.7840(10) 0.094(2) Uani d . 1
H H8A 0.9388 -0.0451 0.6888 0.113 Uiso calc R 1
H H8B 0.9529 -0.0333 0.8811 0.113 Uiso calc R 1
C C9 1.1336(8) -0.04390(16) 0.8364(10) 0.106(2) Uani d . 1
H H9A 1.1737 -0.0407 0.7422 0.158 Uiso calc R 1
H H9B 1.1347 -0.0673 0.8644 0.158 Uiso calc R 1
H H9C 1.1839 -0.0316 0.9365 0.158 Uiso calc R 1
C C10 1.0519(4) 0.14629(11) 0.2984(6) 0.0446(11) Uani d . 1
C C11 0.9513(5) 0.14558(15) 0.1440(7) 0.0672(16) Uani d . 1
H H11 0.8698 0.1564 0.1344 0.081 Uiso calc R 1
C C12 0.9733(7) 0.12869(19) 0.0053(8) 0.093(2) Uani d . 1
H H12 0.9058 0.1279 -0.0991 0.111 Uiso calc R 1
C C13 1.0929(7) 0.11296(17) 0.0181(8) 0.087(2) Uani d . 1
H H13 1.1065 0.1014 -0.0770 0.104 Uiso calc R 1
C C14 1.1931(6) 0.11413(15) 0.1711(8) 0.0729(17) Uani d . 1
H H14 1.2752 0.1037 0.1791 0.087 Uiso calc R 1
C C15 1.1724(5) 0.13063(13) 0.3130(7) 0.0567(13) Uani d . 1
H H15 1.2397 0.1311 0.4177 0.068 Uiso calc R 1
C C16 0.3577(5) 0.18495(12) 0.0593(7) 0.0536(13) Uani d . 1
H H16 0.2712 0.1881 -0.0130 0.064 Uiso calc R 1
C C17 0.3915(5) 0.19724(11) 0.2357(7) 0.0475(12) Uani d . 1
C C18 0.5232(5) 0.19556(11) 0.3449(6) 0.0487(12) Uani d . 1
C C19 0.5557(5) 0.20971(12) 0.5107(7) 0.0543(13) Uani d . 1
C C20 0.4553(6) 0.22539(13) 0.5660(8) 0.0709(16) Uani d . 1
H H20 0.4764 0.2353 0.6754 0.085 Uiso calc R 1
C C21 0.3247(6) 0.22661(14) 0.4621(9) 0.0739(17) Uani d . 1
H H21 0.2576 0.2365 0.5031 0.089 Uiso calc R 1
C C22 0.2943(5) 0.21326(13) 0.2996(8) 0.0651(16) Uani d . 1
H H22 0.2064 0.2148 0.2290 0.078 Uiso calc R 1
C C23 0.7310(7) 0.22377(17) 0.7650(9) 0.094(2) Uani d . 1
H H23A 0.6864 0.2142 0.8464 0.113 Uiso calc R 1
H H23B 0.7086 0.2474 0.7510 0.113 Uiso calc R 1
C C24 0.8777(8) 0.21949(18) 0.8307(9) 0.114(3) Uani d . 1
H H24A 0.8991 0.1960 0.8392 0.171 Uiso calc R 1
H H24B 0.9086 0.2296 0.9437 0.171 Uiso calc R 1
H H24C 0.9211 0.2300 0.7523 0.171 Uiso calc R 1
C C25 0.4610(5) 0.09376(13) -0.1326(6) 0.0530(13) Uani d . 1
C C26 0.3513(5) 0.07603(15) -0.2264(8) 0.0721(17) Uani d . 1
H H26 0.3004 0.0840 -0.3335 0.087 Uiso calc R 1
C C27 0.3164(6) 0.04625(16) -0.1614(10) 0.0851(19) Uani d . 1
H H27 0.2428 0.0340 -0.2254 0.102 Uiso calc R 1
C C28 0.3898(8) 0.03494(18) -0.0040(11) 0.091(2) Uani d . 1
H H28 0.3668 0.0149 0.0397 0.109 Uiso calc R 1
C C29 0.4971(9) 0.05293(19) 0.0901(9) 0.098(2) Uani d . 1
H H29 0.5459 0.0452 0.1989 0.118 Uiso calc R 1
C C30 0.5346(6) 0.08246(16) 0.0265(8) 0.0758(17) Uani d . 1
H H30 0.6088 0.0945 0.0908 0.091 Uiso calc R 1

loop_
_atom_site_aniso_label
_atom_site_aniso_U_11
_atom_site_aniso_U_22
_atom_site_aniso_U_33
_atom_site_aniso_U_12
_atom_site_aniso_U_13
_atom_site_aniso_U_23
N1 0.034(2) 0.060(3) 0.053(3) 0.0022(18) 0.0051(18) 0.002(2)
N2 0.042(2) 0.055(3) 0.040(2) -0.0004(18) 0.0097(18) 0.0001(18)
N3 0.039(2) 0.063(3) 0.057(3) 0.003(2) 0.001(2) 0.000(2)
N4 0.042(2) 0.056(3) 0.052(3) 0.002(2) 0.003(2) 0.001(2)
O1 0.046(2) 0.064(2) 0.079(3) -0.0032(17) 0.0152(18) 0.0077(19)
O2 0.084(3) 0.061(2) 0.094(3) -0.002(2) 0.023(2) 0.012(2)
O3 0.0392(18) 0.097(3) 0.048(2) -0.0035(18) 0.0020(16) -0.0088(19)
O4 0.069(2) 0.045(2) 0.100(3) -0.0005(18) 0.029(2) -0.001(2)
O5 0.051(2) 0.071(2) 0.051(2) 0.0181(17) 0.0067(17) -0.0066(17)
O6 0.075(3) 0.082(3) 0.057(2) 0.013(2) 0.005(2) -0.020(2)
O7 0.0317(18) 0.101(3) 0.079(3) -0.0013(19) 0.0015(18) -0.004(2)
O8 0.054(2) 0.087(3) 0.045(2) 0.0002(19) 0.0093(16) 0.0056(18)
S1 0.0385(6) 0.0533(8) 0.0516(8) -0.0008(6) 0.0072(6) -0.0018(6)
S2 0.0374(7) 0.0746(9) 0.0517(8) 0.0028(6) 0.0049(6) 0.0025(7)
C1 0.037(3) 0.069(3) 0.041(3) 0.003(2) 0.009(2) 0.000(2)
C2 0.045(3) 0.063(3) 0.039(3) -0.012(2) 0.012(2) -0.007(2)
C3 0.055(3) 0.062(3) 0.043(3) -0.012(3) 0.018(2) -0.005(2)
C4 0.073(4) 0.059(4) 0.063(4) -0.008(3) 0.021(3) 0.000(3)
C5 0.100(5) 0.069(4) 0.092(5) -0.036(4) 0.044(4) -0.010(4)
C6 0.067(4) 0.094(5) 0.094(5) -0.036(4) 0.030(4) -0.016(4)
C7 0.055(3) 0.078(4) 0.064(4) -0.017(3) 0.021(3) -0.009(3)
C8 0.123(6) 0.057(4) 0.113(6) 0.000(4) 0.050(5) 0.006(4)
C9 0.135(7) 0.071(5) 0.118(6) 0.023(4) 0.045(5) 0.008(4)
C10 0.041(3) 0.049(3) 0.042(3) -0.004(2) 0.009(2) 0.009(2)
C11 0.048(3) 0.092(4) 0.056(4) 0.006(3) 0.004(3) 0.000(3)
C12 0.083(5) 0.140(6) 0.050(4) 0.000(5) 0.010(3) -0.020(4)
C13 0.092(5) 0.111(6) 0.065(4) -0.007(4) 0.034(4) -0.023(4)
C14 0.059(4) 0.079(4) 0.086(5) 0.003(3) 0.028(3) -0.008(4)
C15 0.045(3) 0.070(3) 0.051(3) 0.002(3) 0.008(2) 0.003(3)
C16 0.039(3) 0.045(3) 0.074(4) 0.003(2) 0.011(3) 0.011(3)
C17 0.042(3) 0.037(3) 0.066(3) -0.001(2) 0.017(2) 0.004(2)
C18 0.051(3) 0.040(3) 0.058(3) 0.008(2) 0.019(3) 0.003(2)
C19 0.054(3) 0.045(3) 0.066(4) 0.001(2) 0.018(3) 0.000(3)
C20 0.091(5) 0.054(3) 0.078(4) 0.002(3) 0.041(4) -0.011(3)
C21 0.078(4) 0.056(4) 0.104(5) 0.000(3) 0.052(4) -0.012(3)
C22 0.048(3) 0.050(3) 0.103(5) -0.001(2) 0.031(3) 0.004(3)
C23 0.092(5) 0.099(5) 0.082(5) 0.009(4) 0.008(4) -0.036(4)
C24 0.133(7) 0.104(6) 0.084(5) -0.003(5) -0.007(5) -0.032(4)
C25 0.042(3) 0.068(3) 0.047(3) 0.017(2) 0.010(2) 0.006(3)
C26 0.047(3) 0.084(4) 0.081(4) 0.001(3) 0.010(3) 0.023(3)
C27 0.064(4) 0.079(5) 0.116(6) 0.002(3) 0.030(4) 0.018(4)
C28 0.104(6) 0.077(5) 0.107(6) 0.024(4) 0.057(5) 0.024(4)
C29 0.136(7) 0.093(6) 0.063(4) 0.038(5) 0.024(5) 0.024(4)
C30 0.080(4) 0.077(4) 0.061(4) 0.016(3) 0.002(3) 0.000(3)

loop_
_atom_type_symbol
_atom_type_description
_atom_type_scat_dispersion_real
_atom_type_scat_dispersion_imag
_atom_type_scat_source
C C 0.0033 0.0016 'International Tables Vol C Tables 4.2.6.8 and 6.1.1.4'
H H 0.0000 0.0000 'International Tables Vol C Tables 4.2.6.8 and 6.1.1.4'
N N 0.0061 0.0033 'International Tables Vol C Tables 4.2.6.8 and 6.1.1.4'
O O 0.0106 0.0060 'International Tables Vol C Tables 4.2.6.8 and 6.1.1.4'
S S 0.1246 0.1234 'International Tables Vol C Tables 4.2.6.8 and 6.1.1.4'

loop_
_geom_angle_atom_site_label_1
_geom_angle_atom_site_label_2
_geom_angle_atom_site_label_3
_geom_angle
N2 N1 S1 114.8(3)
N2 N1 H1A 108.0
S1 N1 H1A 108.0
C1 N2 N1 118.0(4)
N4 N3 S2 114.9(3)
N4 N3 H3 107.9
S2 N3 H3 108.1
C16 N4 N3 119.0(4)
C3 O1 H1 109.4
C4 O2 C8 118.0(5)
C18 O5 H5 109.5
C19 O6 C23 117.5(4)
O4 S1 O3 119.6(2)
O4 S1 N1 104.8(2)
O3 S1 N1 107.5(2)
O4 S1 C10 110.9(2)
O3 S1 C10 107.1(2)
N1 S1 C10 106.1(2)
O8 S2 O7 121.0(2)
O8 S2 N3 104.5(2)
O7 S2 N3 106.7(2)
O8 S2 C25 108.4(2)
O7 S2 C25 108.1(2)
N3 S2 C25 107.5(2)
N2 C1 C2 120.0(4)
N2 C1 H1C 120.0
C2 C1 H1C 120.0
C3 C2 C7 118.6(5)
C3 C2 C1 122.9(4)
C7 C2 C1 118.5(5)
O1 C3 C2 122.2(5)
O1 C3 C4 116.7(5)
C2 C3 C4 121.1(5)
O2 C4 C5 125.1(6)
O2 C4 C3 116.0(5)
C5 C4 C3 118.9(6)
C6 C5 C4 120.2(6)
C6 C5 H5A 119.9
C4 C5 H5A 119.9
C7 C6 C5 121.2(6)
C7 C6 H6 119.4
C5 C6 H6 119.4
C6 C7 C2 119.9(6)
C6 C7 H7 120.0
C2 C7 H7 120.0
O2 C8 C9 107.5(5)
O2 C8 H8A 110.2
C9 C8 H8A 110.2
O2 C8 H8B 110.2
C9 C8 H8B 110.2
H8A C8 H8B 108.5
C8 C9 H9A 109.5
C8 C9 H9B 109.5
H9A C9 H9B 109.5
C8 C9 H9C 109.5
H9A C9 H9C 109.5
H9B C9 H9C 109.5
C15 C10 C11 120.8(5)
C15 C10 S1 120.1(4)
C11 C10 S1 119.0(4)
C12 C11 C10 118.9(5)
C12 C11 H11 120.5
C10 C11 H11 120.5
C13 C12 C11 120.9(6)
C13 C12 H12 119.6
C11 C12 H12 119.6
C12 C13 C14 119.9(6)
C12 C13 H13 120.0
C14 C13 H13 120.0
C13 C14 C15 120.2(6)
C13 C14 H14 119.9
C15 C14 H14 119.9
C10 C15 C14 119.3(5)
C10 C15 H15 120.4
C14 C15 H15 120.4
N4 C16 C17 120.4(4)
N4 C16 H16 119.8
C17 C16 H16 119.8
C22 C17 C18 117.7(5)
C22 C17 C16 120.3(5)
C18 C17 C16 121.8(4)
O5 C18 C19 117.1(4)
O5 C18 C17 122.0(4)
C19 C18 C17 120.9(5)
O6 C19 C20 126.7(5)
O6 C19 C18 114.5(4)
C20 C19 C18 118.7(5)
C21 C20 C19 121.3(6)
C21 C20 H20 119.4
C19 C20 H20 119.4
C22 C21 C20 119.7(5)
C22 C21 H21 120.2
C20 C21 H21 120.2
C21 C22 C17 121.7(5)
C21 C22 H22 119.1
C17 C22 H22 119.1
O6 C23 C24 107.8(5)
O6 C23 H23A 110.1
C24 C23 H23A 110.1
O6 C23 H23B 110.1
C24 C23 H23B 110.1
H23A C23 H23B 108.5
C23 C24 H24A 109.5
C23 C24 H24B 109.5
H24A C24 H24B 109.5
C23 C24 H24C 109.5
H24A C24 H24C 109.5
H24B C24 H24C 109.5
C30 C25 C26 120.3(5)
C30 C25 S2 120.1(4)
C26 C25 S2 119.6(4)
C25 C26 C27 119.9(6)
C25 C26 H26 120.0
C27 C26 H26 120.0
C28 C27 C26 119.8(7)
C28 C27 H27 120.1
C26 C27 H27 120.1
C27 C28 C29 120.1(7)
C27 C28 H28 120.0
C29 C28 H28 120.0
C28 C29 C30 121.0(6)
C28 C29 H29 119.5
C30 C29 H29 119.5
C25 C30 C29 118.9(6)
C25 C30 H30 120.6
C29 C30 H30 120.6

loop_
_geom_bond_atom_site_label_1
_geom_bond_atom_site_label_2
_geom_bond_distance
N1 N2 1.375(5)
N1 S1 1.628(4)
N1 H1A 0.8996
N2 C1 1.278(5)
N3 N4 1.378(5)
N3 S2 1.633(4)
N3 H3 0.8998
N4 C16 1.271(6)
O1 C3 1.355(5)
O1 H1 0.8187
O2 C4 1.351(6)
O2 C8 1.425(6)
O3 S1 1.432(3)
O4 S1 1.416(3)
O5 C18 1.364(5)
O5 H5 0.8202
O6 C19 1.362(6)
O6 C23 1.433(6)
O7 S2 1.423(3)
O8 S2 1.422(3)
S1 C10 1.757(5)
S2 C25 1.755(5)
C1 C2 1.442(7)
C1 H1C 0.9300
C2 C3 1.388(7)
C2 C7 1.411(6)
C3 C4 1.401(7)
C4 C5 1.384(8)
C5 C6 1.383(9)
C5 H5A 0.9300
C6 C7 1.367(8)
C6 H6 0.9300
C7 H7 0.9300
C8 C9 1.485(9)
C8 H8A 0.9700
C8 H8B 0.9700
C9 H9A 0.9600
C9 H9B 0.9600
C9 H9C 0.9600
C10 C15 1.368(6)
C10 C11 1.379(6)
C11 C12 1.367(8)
C11 H11 0.9300
C12 C13 1.363(8)
C12 H12 0.9300
C13 C14 1.370(8)
C13 H13 0.9300
C14 C15 1.376(7)
C14 H14 0.9300
C15 H15 0.9300
C16 C17 1.442(7)
C16 H16 0.9300
C17 C22 1.398(7)
C17 C18 1.402(6)
C18 C19 1.394(7)
C19 C20 1.381(7)
C20 C21 1.378(8)
C20 H20 0.9300
C21 C22 1.358(8)
C21 H21 0.9300
C22 H22 0.9300
C23 C24 1.470(9)
C23 H23A 0.9700
C23 H23B 0.9700
C24 H24A 0.9600
C24 H24B 0.9600
C24 H24C 0.9600
C25 C30 1.368(7)
C25 C26 1.372(7)
C26 C27 1.384(8)
C26 H26 0.9300
C27 C28 1.356(9)
C27 H27 0.9300
C28 C29 1.362(9)
C28 H28 0.9300
C29 C30 1.380(9)
C29 H29 0.9300
C30 H30 0.9300

loop_
_geom_hbond_atom_site_label_D
_geom_hbond_atom_site_label_H
_geom_hbond_atom_site_label_A
_geom_hbond_site_symmetry_A
_geom_hbond_distance_DH
_geom_hbond_distance_HA
_geom_hbond_distance_DA
_geom_hbond_angle_DHA
O1 H1 N2 . 0.82 1.89 2.606(5) 145
O5 H5 N4 . 0.82 1.87 2.591(5) 146
N1 H1A O5 . 0.90 2.14 2.948(5) 149
N3 H3 O3 1_454 0.90 2.11 2.912(5) 147

loop_
_geom_torsion_atom_site_label_1
_geom_torsion_atom_site_label_2
_geom_torsion_atom_site_label_3
_geom_torsion_atom_site_label_4
_geom_torsion
S1 N1 N2 C1 -169.4(3)
S2 N3 N4 C16 -159.3(4)
N2 N1 S1 O4 175.3(3)
N2 N1 S1 O3 -56.5(4)
N2 N1 S1 C10 57.8(4)
N4 N3 S2 O8 -174.1(3)
N4 N3 S2 O7 -44.9(4)
N4 N3 S2 C25 70.9(4)
N1 N2 C1 C2 -175.6(4)
N2 C1 C2 C3 1.6(7)
N2 C1 C2 C7 179.4(4)
C7 C2 C3 O1 179.6(4)
C1 C2 C3 O1 -2.5(7)
C7 C2 C3 C4 0.3(7)
C1 C2 C3 C4 178.1(5)
C8 O2 C4 C5 -0.1(9)
C8 O2 C4 C3 178.8(5)
O1 C3 C4 O2 2.5(7)
C2 C3 C4 O2 -178.1(5)
O1 C3 C4 C5 -178.5(5)
C2 C3 C4 C5 0.9(8)
O2 C4 C5 C6 176.7(6)
C3 C4 C5 C6 -2.2(9)
C4 C5 C6 C7 2.4(10)
C5 C6 C7 C2 -1.1(9)
C3 C2 C7 C6 -0.2(8)
C1 C2 C7 C6 -178.1(5)
C4 O2 C8 C9 -178.9(5)
O4 S1 C10 C15 119.0(4)
O3 S1 C10 C15 -13.1(5)
N1 S1 C10 C15 -127.7(4)
O4 S1 C10 C11 -58.7(5)
O3 S1 C10 C11 169.2(4)
N1 S1 C10 C11 54.6(5)
C15 C10 C11 C12 0.5(8)
S1 C10 C11 C12 178.2(5)
C10 C11 C12 C13 -0.5(10)
C11 C12 C13 C14 -0.4(11)
C12 C13 C14 C15 1.2(10)
C11 C10 C15 C14 0.3(8)
S1 C10 C15 C14 -177.3(4)
C13 C14 C15 C10 -1.1(9)
N3 N4 C16 C17 -174.3(4)
N4 C16 C17 C22 -178.7(4)
N4 C16 C17 C18 5.4(7)
C22 C17 C18 O5 179.7(4)
C16 C17 C18 O5 -4.3(7)
C22 C17 C18 C19 -0.6(7)
C16 C17 C18 C19 175.4(4)
C23 O6 C19 C20 -4.3(8)
C23 O6 C19 C18 174.1(5)
O5 C18 C19 O6 1.4(6)
C17 C18 C19 O6 -178.4(4)
O5 C18 C19 C20 179.9(4)
C17 C18 C19 C20 0.1(7)
O6 C19 C20 C21 179.7(5)
C18 C19 C20 C21 1.4(8)
C19 C20 C21 C22 -2.5(9)
C20 C21 C22 C17 2.1(8)
C18 C17 C22 C21 -0.6(7)
C16 C17 C22 C21 -176.6(5)
C19 O6 C23 C24 -175.7(5)
O8 S2 C25 C30 151.3(4)
O7 S2 C25 C30 18.6(5)
N3 S2 C25 C30 -96.3(4)
O8 S2 C25 C26 -28.9(5)
O7 S2 C25 C26 -161.7(4)
N3 S2 C25 C26 83.5(5)
C30 C25 C26 C27 -1.3(8)
S2 C25 C26 C27 179.0(5)
C25 C26 C27 C28 0.9(9)
C26 C27 C28 C29 0.3(10)
C27 C28 C29 C30 -1.2(11)
C26 C25 C30 C29 0.4(8)
S2 C25 C30 C29 -179.8(5)
C28 C29 C30 C25 0.8(10)

loop_
_cod_related_entry_id
_cod_related_entry_database
_cod_related_entry_code
1 ChemSpider 10908291
